data_7155037
loop_
_publ_author_name
'Maro\'n, Anna'
'Szlapa, Agata'
'Klemens, Tomasz'
'Kula, Slawomir'
'Machura, Barbara'
'Krompiec, Stanis\/law'
'Ma\/lecki, Jan Grzegorz'
'Switlicka-Olszewska, Anna'
'Erfurt, Karol'
'Chrobok, Anna'

_publ_section_title
;
 Tuning the photophysical properties of 4'-substituted terpyridines - an
 experimental and theoretical study.
;
_journal_issue 15
_journal_name_full 'Organic &amp; biomolecular chemistry'
_journal_page_first 3793
_journal_page_last 3808
_journal_paper_doi 10.1039/c6ob00038j
_journal_volume 14
_journal_year 2016
_chemical_formula_moiety 'C19 H13 N3 O'
_chemical_formula_sum 'C19 H13 N3 O'
_chemical_formula_weight 299.32
_chemical_name_systematic
;
 ?
;
_space_group_crystal_system monoclinic
_space_group_IT_number 14
_space_group_name_Hall '-P 2ybc'
_space_group_name_H-M_alt 'P 1 21/c 1'
_symmetry_space_group_name_Hall '-P 2ybc'
_symmetry_space_group_name_H-M 'P 1 21/c 1'
_atom_sites_solution_hydrogens geom
_audit_block_doi 10.5517/cc13rnbv
_audit_creation_date 2014-09-03
_audit_creation_method
;
Olex2 1.2
(compiled 2014.08.28 svn.r2986 for OlexSys, GUI svn.r4874)
;
_audit_update_record
;
2014-11-22 deposited with the CCDC.
2016-03-02 downloaded from the CCDC.
;
_cell_angle_alpha 90
_cell_angle_beta 105.410(10)
_cell_angle_gamma 90
_cell_formula_units_Z 4
_cell_length_a 10.3826(8)
_cell_length_b 13.1881(11)
_cell_length_c 11.3683(12)
_cell_measurement_reflns_used 1332
_cell_measurement_temperature 295(2)
_cell_measurement_theta_max 25.1520
_cell_measurement_theta_min 4.7260
_cell_volume 1500.7(2)
_computing_cell_refinement
;
CrysAlisPro, Agilent Technologies,
Version 1.171.37.31 (release 14-01-2014 CrysAlis171 .NET)
(compiled Jan 14 2014,18:38:05)
;
_computing_data_collection
;
CrysAlisPro, Agilent Technologies,
Version 1.171.37.31 (release 14-01-2014 CrysAlis171 .NET)
(compiled Jan 14 2014,18:38:05)
;
_computing_data_reduction
;
CrysAlisPro, Agilent Technologies,
Version 1.171.37.31 (release 14-01-2014 CrysAlis171 .NET)
(compiled Jan 14 2014,18:38:05)
;
_computing_molecular_graphics 'Olex2 (Dolomanov et al., 2009)'
_computing_publication_material 'Olex2 (Dolomanov et al., 2009)'
_computing_structure_refinement 'ShelXL (Sheldrick, 2008)'
_diffrn_ambient_temperature 295(2)
_diffrn_detector 'CCD plate'
_diffrn_detector_area_resol_mean 10.4015
_diffrn_detector_type Atlas
_diffrn_measured_fraction_theta_full 0.975
_diffrn_measured_fraction_theta_max 0.998
_diffrn_measurement_details
;
  1 omega  -77.00  -32.00   1.0000   25.8750
omega____ theta____ kappa____ phi______ frames
    -       10.2152  179.0000  -90.0000 45

  2 omega  -36.00   63.00   1.0000   25.8750
omega____ theta____ kappa____ phi______ frames
    -      -11.1527   38.0000   60.0000 99

  3 omega  -55.00   13.00   1.0000   25.8750
omega____ theta____ kappa____ phi______ frames
    -      -11.1527  -38.0000 -150.0000 68
;
_diffrn_measurement_device 'four-circle diffractometer'
_diffrn_measurement_device_type 'Xcalibur, Atlas, Gemini ultra'
_diffrn_measurement_method '\w scans'
_diffrn_orient_matrix_UB_11 -0.0020004000
_diffrn_orient_matrix_UB_12 0.0479760000
_diffrn_orient_matrix_UB_13 0.0276352000
_diffrn_orient_matrix_UB_21 -0.0532997000
_diffrn_orient_matrix_UB_22 0.0149703000
_diffrn_orient_matrix_UB_23 -0.0502178000
_diffrn_orient_matrix_UB_31 -0.0466916000
_diffrn_orient_matrix_UB_32 -0.0191002000
_diffrn_orient_matrix_UB_33 0.0300484000
_diffrn_radiation_monochromator graphite
_diffrn_radiation_probe x-ray
_diffrn_radiation_type MoK\a
_diffrn_radiation_wavelength 0.71073
_diffrn_reflns_av_R_equivalents 0.0337
_diffrn_reflns_av_unetI/netI 0.0375
_diffrn_reflns_Laue_measured_fraction_full 0.975
_diffrn_reflns_Laue_measured_fraction_max 0.998
_diffrn_reflns_limit_h_max 12
_diffrn_reflns_limit_h_min -12
_diffrn_reflns_limit_k_max 15
_diffrn_reflns_limit_k_min -13
_diffrn_reflns_limit_l_max 11
_diffrn_reflns_limit_l_min -13
_diffrn_reflns_number 7098
_diffrn_reflns_point_group_measured_fraction_full 0.975
_diffrn_reflns_point_group_measured_fraction_max 0.998
_diffrn_reflns_theta_full 25.242
_diffrn_reflns_theta_max 25.036
_diffrn_reflns_theta_min 3.464
_diffrn_source 'Enhance (Mo) X-ray Source'
_exptl_absorpt_coefficient_mu 0.085
_exptl_absorpt_correction_T_max 1.00000
_exptl_absorpt_correction_T_min 0.87025
_exptl_absorpt_correction_type multi-scan
_exptl_absorpt_process_details
;
CrysAlisPro, Agilent Technologies,
Version 1.171.37.31 (release 14-01-2014 CrysAlis171 .NET)
(compiled Jan 14 2014,18:38:05)
Empirical absorption correction using spherical harmonics,
 implemented in SCALE3 ABSPACK scaling algorithm.
;
_exptl_crystal_colour colorless
_exptl_crystal_density_diffrn 1.325
_exptl_crystal_description plate
_exptl_crystal_F_000 624
_exptl_crystal_size_max 0.24
_exptl_crystal_size_mid 0.19
_exptl_crystal_size_min 0.04
_refine_diff_density_max 0.262
_refine_diff_density_min -0.201
_refine_diff_density_rms 0.037
_refine_ls_extinction_method none
_refine_ls_goodness_of_fit_ref 1.056
_refine_ls_hydrogen_treatment constr
_refine_ls_matrix_type full
_refine_ls_number_parameters 245
_refine_ls_number_reflns 2653
_refine_ls_number_restraints 0
_refine_ls_restrained_S_all 1.056
_refine_ls_R_factor_all 0.1159
_refine_ls_R_factor_gt 0.0641
_refine_ls_shift/su_max 0.000
_refine_ls_shift/su_mean 0.000
_refine_ls_structure_factor_coef Fsqd
_refine_ls_weighting_details 'w=1/[\s^2^(Fo^2^)+(0.1068P)^2^+0.0411P] where P=(Fo^2^+2Fc^2^)/3'
_refine_ls_weighting_scheme calc
_refine_ls_wR_factor_gt 0.1771
_refine_ls_wR_factor_ref 0.2021
_reflns_Friedel_coverage 0.000
_reflns_number_gt 1542
_reflns_number_total 2653
_reflns_threshold_expression 'I > 2\s(I)'
_cod_data_source_file c6ob00038j2.cif
_cod_data_source_block ap7
_cod_depositor_comments 'Adding full bibliography for 7155034--7155037.cif.'
_cod_original_cell_volume 1500.7(3)
_cod_database_code 7155037
_shelxl_version_number 2014-3
_chemical_oxdiff_formula 'N3 O1 C20 H20'
_shelx_space_group_comment
;
The symmetry employed for this shelxl refinement is uniquely defined
by the following loop, which should always be used as a source of
symmetry information in preference to the above space-group names.
They are only intended as comments.
;
_reflns_odcompleteness_completeness 99.72
_reflns_odcompleteness_iscentric 1
_reflns_odcompleteness_theta 26.32
_olex2_refinement_description
;
1. Fixed Uiso
 At 1.2 times of:
  All C(H) groups
2. Others
 Sof(O1)=Sof(C17)=Sof(H17)=Sof(C18)=Sof(H18)=Sof(C19)=Sof(H19)=1-FVAR(1)
 Sof(O1A)=Sof(C17A)=Sof(H17A)=Sof(C18A)=Sof(H18A)=Sof(C19A)=Sof(H19A)=FVAR(1)
3.a Aromatic/amide H refined with riding coordinates:
 C2(H2), C4(H4), C7(H7), C8(H8), C9(H9), C10(H10), C12(H12), C13(H13),
 C14(H14), C15(H15), C17(H17), C18(H18), C19(H19), C17A(H17A), C18A(H18A),
 C19A(H19A)
;
_olex2_submission_special_instructions 'No special instructions were received'

loop_
_space_group_symop_operation_xyz
'x, y, z'
'-x, y+1/2, -z+1/2'
'-x, -y, -z'
'x, -y-1/2, z-1/2'

loop_
_atom_site_label
_atom_site_type_symbol
_atom_site_fract_x
_atom_site_fract_y
_atom_site_fract_z
_atom_site_U_iso_or_equiv
_atom_site_adp_type
_atom_site_occupancy
_atom_site_site_symmetry_order
_atom_site_calc_flag
_atom_site_refinement_flags_posn
_atom_site_refinement_flags_occupancy
_atom_site_disorder_assembly
_atom_site_disorder_group
N1 N 0.7412(2) 0.00494(17) 0.8504(2) 0.0647(6) Uani 1 1 d . . . .
N2 N 1.0212(2) -0.16382(18) 0.8701(2) 0.0765(7) Uani 1 1 d . . . .
N3 N 0.4821(3) 0.1906(2) 0.7384(2) 0.0880(8) Uani 1 1 d . . . .
C1 C 0.8327(2) -0.04959(18) 0.8125(3) 0.0589(7) Uani 1 1 d . . . .
C2 C 0.8384(2) -0.04697(18) 0.6952(3) 0.0580(7) Uani 1 1 d . . . .
H2 H 0.9031 -0.0847 0.6719 0.070 Uiso 1 1 calc R . . .
C3 C 0.7497(2) 0.01075(19) 0.6097(3) 0.0631(8) Uani 1 1 d . . . .
C4 C 0.6573(2) 0.06815(19) 0.6502(3) 0.0601(7) Uani 1 1 d . . . .
H4 H 0.5963 0.1087 0.5954 0.072 Uiso 1 1 calc R . . .
C5 C 0.6558(2) 0.06516(19) 0.7698(3) 0.0594(7) Uani 1 1 d . . . .
C6 C 0.9228(2) -0.11462(17) 0.9050(2) 0.0552(7) Uani 1 1 d . . . .
C7 C 0.9059(3) -0.1244(2) 1.0202(3) 0.0657(7) Uani 1 1 d . . . .
H7 H 0.8391 -0.0887 1.0429 0.079 Uiso 1 1 calc R . . .
C8 C 0.9880(3) -0.1865(3) 1.0992(3) 0.0856(9) Uani 1 1 d . . . .
H8 H 0.9766 -0.1952 1.1770 0.103 Uiso 1 1 calc R . . .
C9 C 1.0860(3) -0.2360(2) 1.0676(3) 0.0838(9) Uani 1 1 d . . . .
H9 H 1.1433 -0.2783 1.1231 0.101 Uiso 1 1 calc R . . .
C10 C 1.1009(3) -0.2236(2) 0.9534(4) 0.0862(10) Uani 1 1 d . . . .
H10 H 1.1695 -0.2583 0.9322 0.103 Uiso 1 1 calc R . . .
C11 C 0.5602(2) 0.1264(2) 0.8162(2) 0.0590(7) Uani 1 1 d . . . .
C12 C 0.5514(3) 0.1164(3) 0.9320(3) 0.0869(10) Uani 1 1 d . . . .
H12 H 0.6059 0.0709 0.9854 0.104 Uiso 1 1 calc R . . .
C13 C 0.4652(4) 0.1715(3) 0.9673(4) 0.1057(12) Uani 1 1 d . . . .
H13 H 0.4572 0.1644 1.0465 0.127 Uiso 1 1 calc R . . .
C14 C 0.3901(3) 0.2360(3) 0.8951(4) 0.0887(11) Uani 1 1 d . . . .
H14 H 0.3306 0.2764 0.9225 0.106 Uiso 1 1 calc R . . .
C15 C 0.3992(4) 0.2436(3) 0.7820(4) 0.1090(13) Uani 1 1 d . . . .
H15 H 0.3433 0.2893 0.7303 0.131 Uiso 1 1 calc R . . .
C16 C 0.7518(3) 0.0112(2) 0.4828(3) 0.0661(8) Uani 1 1 d . . . .
O1 O 0.6637(4) 0.0714(3) 0.4032(5) 0.0746(14) Uani 0.775(11) 1 d . P A 1
C17 C 0.8325(11) -0.0310(8) 0.4245(12) 0.093(3) Uani 0.775(11) 1 d . P A 1
H17 H 0.9072 -0.0704 0.4592 0.112 Uiso 0.775(11) 1 calc R P A 1
C18 C 0.782(2) -0.0040(14) 0.2935(13) 0.122(7) Uani 0.775(11) 1 d . P A 1
H18 H 0.8142 -0.0277 0.2296 0.146 Uiso 0.775(11) 1 calc R P A 1
C19 C 0.6899(14) 0.0556(11) 0.2863(8) 0.101(6) Uani 0.775(11) 1 d . P A 1
H19 H 0.6427 0.0869 0.2144 0.121 Uiso 0.775(11) 1 calc R P A 1
O1A O 0.8452(18) -0.0567(16) 0.358(2) 0.096(7) Uani 0.225(11) 1 d . P A 2
C17A C 0.846(3) -0.0645(18) 0.463(3) 0.060(6) Uani 0.225(11) 1 d . P A 2
H17A H 0.8968 -0.1093 0.5204 0.072 Uiso 0.225(11) 1 calc R P A 2
C18A C 0.774(3) 0.006(2) 0.267(3) 0.048(6) Uani 0.225(11) 1 d . P A 2
H18A H 0.7820 0.0145 0.1882 0.058 Uiso 0.225(11) 1 calc R P A 2
C19A C 0.673(2) 0.062(2) 0.330(4) 0.078(15) Uani 0.225(11) 1 d . P A 2
H19A H 0.6000 0.1049 0.3003 0.094 Uiso 0.225(11) 1 calc R P A 2

loop_
_atom_site_aniso_label
_atom_site_aniso_U_11
_atom_site_aniso_U_22
_atom_site_aniso_U_33
_atom_site_aniso_U_23
_atom_site_aniso_U_13
_atom_site_aniso_U_12
N1 0.0656(12) 0.0565(13) 0.0708(16) 0.0056(12) 0.0162(11) -0.0077(12)
N2 0.0729(14) 0.0714(16) 0.0858(18) 0.0029(14) 0.0223(13) 0.0147(13)
N3 0.1044(18) 0.0818(17) 0.089(2) 0.0297(15) 0.0458(16) 0.0387(16)
C1 0.0519(14) 0.0428(14) 0.080(2) -0.0036(14) 0.0146(13) -0.0049(12)
C2 0.0523(13) 0.0462(14) 0.074(2) -0.0049(14) 0.0145(13) -0.0016(12)
C3 0.0508(14) 0.0463(15) 0.088(2) -0.0019(15) 0.0120(14) -0.0055(12)
C4 0.0573(14) 0.0546(16) 0.0655(19) 0.0111(13) 0.0111(13) -0.0032(13)
C5 0.0532(14) 0.0492(15) 0.072(2) 0.0117(14) 0.0093(13) -0.0064(12)
C6 0.0557(14) 0.0420(14) 0.0667(18) -0.0040(13) 0.0139(12) -0.0062(12)
C7 0.0700(16) 0.0636(17) 0.0639(18) 0.0088(15) 0.0188(14) 0.0106(14)
C8 0.102(2) 0.077(2) 0.076(2) 0.0138(18) 0.0186(18) 0.007(2)
C9 0.085(2) 0.0615(19) 0.088(3) 0.0117(18) -0.0060(17) 0.0111(16)
C10 0.0760(19) 0.077(2) 0.103(3) 0.001(2) 0.0191(18) 0.0219(17)
C11 0.0595(14) 0.0580(16) 0.0591(17) 0.0095(14) 0.0152(12) -0.0080(13)
C12 0.0825(19) 0.117(3) 0.063(2) 0.0019(19) 0.0232(16) 0.0140(19)
C13 0.121(3) 0.116(3) 0.082(3) -0.013(2) 0.030(2) 0.016(3)
C14 0.090(2) 0.071(2) 0.122(3) -0.001(2) 0.058(2) 0.0213(18)
C15 0.116(3) 0.097(3) 0.127(3) 0.044(2) 0.054(3) 0.044(2)
C16 0.0592(16) 0.0591(17) 0.075(2) -0.0097(16) 0.0101(15) -0.0082(15)
O1 0.0724(19) 0.076(3) 0.071(3) -0.0080(19) 0.0124(18) -0.0001(16)
C17 0.076(4) 0.068(6) 0.136(12) -0.016(5) 0.030(6) 0.020(4)
C18 0.189(12) 0.135(11) 0.067(9) -0.020(7) 0.079(8) -0.013(8)
C19 0.138(10) 0.113(10) 0.042(4) 0.000(5) 0.008(4) -0.042(7)
O1A 0.093(9) 0.074(11) 0.119(19) -0.009(10) 0.026(9) 0.013(8)
C17A 0.057(8) 0.043(12) 0.077(15) 0.017(9) 0.013(8) 0.042(9)
C18A 0.070(12) 0.051(11) 0.035(11) -0.015(8) 0.034(8) -0.029(10)
C19A 0.038(8) 0.064(15) 0.12(4) -0.05(2) -0.005(15) 0.013(8)

loop_
_atom_type_symbol
_atom_type_description
_atom_type_scat_dispersion_real
_atom_type_scat_dispersion_imag
_atom_type_scat_source
C C 0.0033 0.0016 'International Tables Vol C Tables 4.2.6.8 and 6.1.1.4'
H H 0.0000 0.0000 'International Tables Vol C Tables 4.2.6.8 and 6.1.1.4'
N N 0.0061 0.0033 'International Tables Vol C Tables 4.2.6.8 and 6.1.1.4'
O O 0.0106 0.0060 'International Tables Vol C Tables 4.2.6.8 and 6.1.1.4'

loop_
_geom_angle_atom_site_label_1
_geom_angle_atom_site_label_2
_geom_angle_atom_site_label_3
_geom_angle
C1 N1 C5 119.2(2)
C10 N2 C6 116.6(3)
C15 N3 C11 115.8(3)
N1 C1 C2 121.3(2)
N1 C1 C6 116.6(3)
C2 C1 C6 122.1(2)
C1 C2 C3 121.0(3)
C2 C3 C4 117.2(3)
C2 C3 C16 121.4(3)
C4 C3 C16 121.4(3)
C5 C4 C3 120.3(3)
N1 C5 C4 120.9(2)
N1 C5 C11 117.4(2)
C4 C5 C11 121.7(2)
N2 C6 C1 116.9(2)
N2 C6 C7 122.2(2)
C7 C6 C1 121.0(2)
C8 C7 C6 118.5(3)
C9 C8 C7 120.8(3)
C8 C9 C10 119.1(3)
N2 C10 C9 122.8(3)
N3 C11 C5 117.2(2)
N3 C11 C12 121.5(3)
C12 C11 C5 121.3(3)
C13 C12 C11 118.5(3)
C14 C13 C12 121.5(4)
C13 C14 C15 118.9(3)
N3 C15 C14 123.8(3)
C3 C16 C17A 109.7(12)
C3 C16 C19A 145.1(11)
O1 C16 C3 118.7(3)
C17 C16 C3 132.6(6)
C17 C16 O1 108.4(6)
C17A C16 C19A 104.9(15)
C16 O1 C19 105.8(6)
C16 C17 C18 107.5(9)
C19 C18 C17 106.4(11)
C18 C19 O1 111.5(11)
C17A O1A C18A 131(2)
O1A C17A C16 105.4(15)
O1A C18A C19A 103(3)
C18A C19A C16 94.2(19)

loop_
_geom_bond_atom_site_label_1
_geom_bond_atom_site_label_2
_geom_bond_distance
N1 C1 1.350(3)
N1 C5 1.351(3)
N2 C6 1.356(3)
N2 C10 1.337(4)
N3 C11 1.333(3)
N3 C15 1.304(4)
C1 C2 1.350(4)
C1 C6 1.481(4)
C2 C3 1.377(4)
C3 C4 1.392(4)
C3 C16 1.449(4)
C4 C5 1.364(4)
C5 C11 1.481(4)
C6 C7 1.372(4)
C7 C8 1.340(4)
C8 C9 1.337(4)
C9 C10 1.357(4)
C11 C12 1.351(4)
C12 C13 1.296(4)
C13 C14 1.290(5)
C14 C15 1.318(5)
C16 O1 1.359(5)
C16 C17 1.321(12)
C16 C17A 1.46(3)
C16 C19A 1.84(4)
O1 C19 1.440(10)
C17 C18 1.485(19)
C18 C19 1.23(2)
O1A C17A 1.20(5)
O1A C18A 1.38(5)
C18A C19A 1.60(4)
